data_7154982
loop_
_publ_author_name
'Arai, Midori A.'
'Kofuji, Yuuki'
'Tanaka, Yuuki'
'Yanase, Natsuki'
'Yamaku, Kazuki'
'Fuentes, Rolly G.'
'Karmakar, Utpal Kumar'
'Ishibashi, Masami'

_publ_section_title
;
 Synthesis of rocaglamide derivatives and evaluation of their Wnt signal
 inhibitory activities.
;
_journal_issue 11
_journal_name_full 'Organic &amp; biomolecular chemistry'
_journal_page_first 3061
_journal_page_last 3068
_journal_paper_doi 10.1039/c5ob02537k
_journal_volume 14
_journal_year 2016
_chemical_formula_moiety 'C25 H21 Br O8 S'
_chemical_formula_sum 'C25 H21 Br O8 S'
_chemical_formula_weight 561.40
_chemical_name_systematic 'rocaglamide 23c'
_space_group_IT_number 14
_symmetry_cell_setting monoclinic
_symmetry_Int_Tables_number 14
_symmetry_space_group_name_Hall '-P 2ybc'
_symmetry_space_group_name_H-M 'P 1 21/c 1'
_atom_sites_solution_hydrogens geom
_atom_sites_solution_primary direct
_atom_sites_solution_secondary difmap
_audit_update_record
;
2015-12-04 deposited with the CCDC.
2016-02-15 downloaded from the CCDC.
;
_cell_angle_alpha 90.0000
_cell_angle_beta 108.3070(17)
_cell_angle_gamma 90.0000
_cell_formula_units_Z 4
_cell_length_a 11.1283(3)
_cell_length_b 29.5193(7)
_cell_length_c 7.79325(19)
_cell_measurement_reflns_used 9574
_cell_measurement_temperature 93
_cell_measurement_theta_max 68.15
_cell_measurement_theta_min 3.00
_cell_volume 2430.51(11)
_computing_cell_refinement 'RAPID AUTO'
_computing_data_collection 'RAPID AUTO (Rigaku, ????)'
_computing_data_reduction 'RAPID AUTO'
_computing_molecular_graphics 'CrystalStructure 4.0'
_computing_publication_material 'CrystalStructure 4.0 (Rigaku, 2010)'
_computing_structure_refinement 'SHELXL97 (Sheldrick, 2008)'
_computing_structure_solution 'Il Milione (Burla, et al., 2007)'
_diffrn_ambient_temperature 93
_diffrn_detector_area_resol_mean 10.000
_diffrn_measured_fraction_theta_full 0.999
_diffrn_measured_fraction_theta_max 0.999
_diffrn_measurement_device_type 'Rigaku R-AXIS RAPID'
_diffrn_measurement_method \w
_diffrn_radiation_type 'Cu K\a'
_diffrn_radiation_wavelength 1.54187
_diffrn_reflns_av_R_equivalents 0.2105
_diffrn_reflns_limit_h_max 13
_diffrn_reflns_limit_h_min -13
_diffrn_reflns_limit_k_max 35
_diffrn_reflns_limit_k_min -35
_diffrn_reflns_limit_l_max 9
_diffrn_reflns_limit_l_min -9
_diffrn_reflns_number 26111
_diffrn_reflns_theta_full 68.24
_diffrn_reflns_theta_max 68.24
_diffrn_standards_number 0
_exptl_absorpt_coefficient_mu 3.535
_exptl_absorpt_correction_T_max 0.965
_exptl_absorpt_correction_T_min 0.564
_exptl_absorpt_correction_type multi-scan
_exptl_absorpt_process_details 'ABSCOR (Rigaku, 1995)'
_exptl_crystal_colour colorless
_exptl_crystal_density_diffrn 1.534
_exptl_crystal_density_method 'not measured'
_exptl_crystal_description platelet
_exptl_crystal_F_000 1144.00
_exptl_crystal_size_max 0.200
_exptl_crystal_size_mid 0.030
_exptl_crystal_size_min 0.010
_refine_diff_density_max 1.070
_refine_diff_density_min -0.940
_refine_ls_extinction_coef 0.0012(5)
_refine_ls_extinction_method SHELXL
_refine_ls_goodness_of_fit_ref 1.014
_refine_ls_hydrogen_treatment constr
_refine_ls_number_parameters 317
_refine_ls_number_reflns 4455
_refine_ls_number_restraints 0
_refine_ls_R_factor_gt 0.1210
_refine_ls_shift/su_max 0.000
_refine_ls_structure_factor_coef Fsqd
_refine_ls_weighting_details 'w = 1/[\s^2^(Fo^2^)+(0.1860P)^2^+0.0000P] where P=(Fo^2^+2Fc^2^)/3'
_refine_ls_weighting_scheme calc
_refine_ls_wR_factor_ref 0.3993
_reflns_number_gt 1572
_reflns_number_total 4455
_reflns_threshold_expression F^2^>2.0\s(F^2^)
_cod_data_source_file c5ob02537k2.cif
_cod_data_source_block 150730tanaka04
_cod_depositor_comments 'Adding full bibliography for 7154982--7154984.cif.'
_cod_database_code 7154982

loop_
_symmetry_equiv_pos_site_id
_symmetry_equiv_pos_as_xyz
1 +X,+Y,+Z
2 -X,1/2+Y,1/2-Z
3 -X,-Y,-Z
4 +X,1/2-Y,1/2+Z

loop_
_atom_site_label
_atom_site_type_symbol
_atom_site_fract_x
_atom_site_fract_y
_atom_site_fract_z
_atom_site_U_iso_or_equiv
_atom_site_adp_type
_atom_site_occupancy
_atom_site_symmetry_multiplicity
_atom_site_calc_flag
_atom_site_refinement_flags
Br1 Br 0.82266(15) 0.49745(5) -0.5684(2) 0.0735(7) Uani 1.0 4 d .
S1 S 0.9292(4) 0.55284(11) -0.2149(5) 0.0682(12) Uani 1.0 4 d .
O1 O 1.0301(9) 0.6016(3) 0.0998(12) 0.062(3) Uani 1.0 4 d .
O2 O 1.4868(9) 0.5967(3) 0.3389(13) 0.075(3) Uani 1.0 4 d .
O3 O 1.2630(9) 0.7283(3) 0.0457(13) 0.069(3) Uani 1.0 4 d .
O4 O 1.0019(9) 0.6978(3) -0.1928(12) 0.071(3) Uani 1.0 4 d .
O5 O 1.0280(9) 0.7111(3) 0.2715(12) 0.066(3) Uani 1.0 4 d .
O6 O 0.6982(8) 0.7613(3) 0.0765(12) 0.070(3) Uani 1.0 4 d .
O7 O 0.7494(9) 0.7083(3) 0.2889(13) 0.073(3) Uani 1.0 4 d .
O8 O 1.1282(9) 0.6647(3) -0.4033(13) 0.078(3) Uani 1.0 4 d .
C1 C 1.2589(13) 0.5934(5) 0.2207(18) 0.063(4) Uani 1.0 4 d .
C2 C 1.3714(14) 0.6161(5) 0.249(2) 0.070(4) Uani 1.0 4 d .
C3 C 1.3797(14) 0.6624(5) 0.1956(18) 0.066(4) Uani 1.0 4 d .
C4 C 1.2671(13) 0.6845(5) 0.1031(19) 0.068(4) Uani 1.0 4 d .
C5 C 1.1510(13) 0.6622(5) 0.0675(17) 0.061(4) Uani 1.0 4 d .
C6 C 1.1521(15) 0.6183(5) 0.135(2) 0.073(5) Uani 1.0 4 d .
C7 C 1.0200(12) 0.6785(4) -0.0197(19) 0.062(4) Uani 1.0 4 d .
C8 C 0.9653(12) 0.7135(4) 0.0804(16) 0.054(4) Uani 1.0 4 d .
C9 C 0.8260(13) 0.6982(5) 0.0364(18) 0.061(4) Uani 1.0 4 d .
C10 C 0.8363(12) 0.6463(4) 0.0624(19) 0.060(4) Uani 1.0 4 d .
C11 C 0.9425(14) 0.6324(4) -0.022(2) 0.063(4) Uani 1.0 4 d .
C12 C 0.7540(13) 0.7221(5) 0.143(3) 0.065(4) Uani 1.0 4 d .
C13 C 0.6002(14) 0.6418(6) -0.108(2) 0.074(5) Uani 1.0 4 d .
C14 C 0.4879(16) 0.6173(6) -0.163(2) 0.082(5) Uani 1.0 4 d .
C15 C 0.4832(15) 0.5724(6) -0.126(2) 0.079(5) Uani 1.0 4 d .
C16 C 0.5938(16) 0.5513(5) -0.032(2) 0.079(5) Uani 1.0 4 d .
C17 C 0.7074(15) 0.5748(4) 0.0308(18) 0.068(4) Uani 1.0 4 d .
C18 C 0.7123(13) 0.6213(5) -0.0048(19) 0.063(4) Uani 1.0 4 d .
C19 C 0.8941(14) 0.6103(5) -0.2033(19) 0.063(4) Uani 1.0 4 d .
C20 C 0.8182(14) 0.6265(5) -0.364(2) 0.072(5) Uani 1.0 4 d .
C21 C 0.7888(14) 0.5920(5) -0.503(2) 0.073(4) Uani 1.0 4 d .
C22 C 0.8411(12) 0.5518(4) -0.4397(17) 0.059(4) Uani 1.0 4 d .
C23 C 1.3806(15) 0.7508(5) 0.071(3) 0.086(5) Uani 1.0 4 d .
C24 C 1.4865(14) 0.5514(5) 0.405(3) 0.080(5) Uani 1.0 4 d .
C25 C 1.1427(15) 0.6162(5) -0.410(2) 0.081(5) Uani 1.0 4 d .
H1 H 1.2551 0.5629 0.2575 0.0755 Uiso 1.0 4 calc R
H3 H 1.4590 0.6774 0.2223 0.0789 Uiso 1.0 4 calc R
H4 H 0.9264 0.7063 -0.2368 0.0847 Uiso 1.0 4 calc R
H5 H 1.1031 0.7200 0.2945 0.0796 Uiso 1.0 4 calc R
H7 H 0.7879 0.6835 0.3134 0.0879 Uiso 1.0 4 calc R
H8 H 0.9706 0.7448 0.0337 0.0646 Uiso 1.0 4 calc R
H9 H 0.7822 0.7044 -0.0946 0.0736 Uiso 1.0 4 calc R
H10 H 0.8710 0.6406 0.1954 0.0715 Uiso 1.0 4 calc R
H13 H 0.6005 0.6727 -0.1416 0.0884 Uiso 1.0 4 calc R
H14 H 0.4119 0.6324 -0.2287 0.0988 Uiso 1.0 4 calc R
H15 H 0.4056 0.5562 -0.1644 0.0951 Uiso 1.0 4 calc R
H16 H 0.5929 0.5197 -0.0093 0.0947 Uiso 1.0 4 calc R
H17 H 0.7822 0.5594 0.0982 0.0812 Uiso 1.0 4 calc R
H20 H 0.7882 0.6568 -0.3827 0.0868 Uiso 1.0 4 calc R
H21 H 0.7383 0.5971 -0.6244 0.0875 Uiso 1.0 4 calc R
H23A H 1.4274 0.7525 0.2004 0.1027 Uiso 1.0 4 calc R
H23B H 1.3647 0.7815 0.0211 0.1027 Uiso 1.0 4 calc R
H23C H 1.4306 0.7340 0.0089 0.1027 Uiso 1.0 4 calc R
H24A H 1.4370 0.5504 0.4891 0.0964 Uiso 1.0 4 calc R
H24B H 1.5736 0.5419 0.4677 0.0964 Uiso 1.0 4 calc R
H24C H 1.4486 0.5310 0.3033 0.0964 Uiso 1.0 4 calc R

loop_
_atom_site_aniso_label
_atom_site_aniso_U_11
_atom_site_aniso_U_22
_atom_site_aniso_U_33
_atom_site_aniso_U_12
_atom_site_aniso_U_13
_atom_site_aniso_U_23
Br1 0.0748(12) 0.0624(11) 0.0754(12) -0.0021(8) 0.0123(9) -0.0067(8)
S1 0.067(3) 0.059(3) 0.072(3) 0.0029(18) 0.0127(19) -0.0009(18)
O1 0.061(6) 0.046(5) 0.075(7) 0.004(5) 0.016(5) 0.004(5)
O2 0.064(7) 0.074(7) 0.083(7) 0.016(5) 0.016(6) 0.016(6)
O3 0.072(7) 0.046(6) 0.088(7) -0.006(5) 0.025(6) -0.002(5)
O4 0.072(7) 0.060(6) 0.073(7) 0.004(5) 0.013(6) 0.013(5)
O5 0.063(6) 0.072(6) 0.062(6) -0.007(5) 0.017(5) -0.001(5)
O6 0.060(6) 0.054(6) 0.081(7) 0.003(5) 0.001(6) -0.002(5)
O7 0.082(8) 0.071(7) 0.066(7) -0.000(5) 0.022(6) -0.002(6)
O8 0.093(8) 0.061(6) 0.077(7) 0.004(6) 0.020(6) -0.002(5)
C1 0.049(9) 0.056(9) 0.077(10) 0.008(7) 0.012(8) -0.007(7)
C2 0.059(10) 0.072(10) 0.077(11) 0.009(8) 0.020(9) -0.004(8)
C3 0.059(9) 0.066(9) 0.062(9) -0.007(8) 0.005(8) -0.003(7)
C4 0.060(10) 0.056(9) 0.075(10) -0.006(7) 0.005(8) -0.007(8)
C5 0.057(9) 0.069(10) 0.054(9) -0.003(7) 0.013(7) -0.016(7)
C6 0.066(11) 0.065(10) 0.083(11) -0.017(8) 0.017(9) -0.018(8)
C7 0.059(9) 0.030(7) 0.083(10) 0.007(6) 0.001(8) 0.013(7)
C8 0.063(9) 0.051(8) 0.041(7) 0.010(7) 0.007(7) 0.010(6)
C9 0.057(9) 0.065(9) 0.059(9) -0.010(7) 0.013(7) 0.010(7)
C10 0.056(9) 0.047(8) 0.068(10) 0.004(7) 0.008(8) 0.002(7)
C11 0.062(9) 0.041(8) 0.085(11) 0.013(7) 0.021(8) -0.002(7)
C12 0.056(10) 0.070(10) 0.067(11) 0.004(8) 0.019(8) -0.007(8)
C13 0.051(9) 0.087(11) 0.080(11) -0.017(8) 0.017(9) -0.002(9)
C14 0.092(13) 0.083(11) 0.068(11) 0.002(10) 0.019(9) -0.003(9)
C15 0.055(10) 0.080(11) 0.094(13) -0.001(9) 0.012(9) -0.006(9)
C16 0.087(12) 0.062(9) 0.088(12) -0.028(9) 0.029(10) -0.017(9)
C17 0.097(12) 0.030(7) 0.072(10) 0.000(7) 0.023(9) 0.003(7)
C18 0.056(9) 0.055(8) 0.069(9) -0.004(7) 0.007(8) -0.003(7)
C19 0.074(10) 0.045(8) 0.067(10) -0.004(7) 0.018(8) -0.018(7)
C20 0.073(10) 0.057(9) 0.075(10) 0.012(8) 0.007(9) 0.004(8)
C21 0.078(11) 0.063(10) 0.072(10) -0.002(8) 0.015(9) -0.005(8)
C22 0.060(9) 0.046(8) 0.056(9) -0.014(7) -0.003(7) -0.007(7)
C23 0.085(12) 0.068(10) 0.102(13) -0.019(9) 0.028(10) 0.004(9)
C24 0.079(11) 0.069(10) 0.093(12) 0.012(8) 0.027(9) 0.028(9)
C25 0.096(12) 0.059(9) 0.084(11) 0.010(9) 0.024(9) 0.002(8)

loop_
_atom_type_symbol
_atom_type_description
_atom_type_scat_dispersion_real
_atom_type_scat_dispersion_imag
_atom_type_scat_source
C C 0.0181 0.0091
;
International Tables for Crystallography
(1992, Vol. C, Tables 4.2.6.8 and 6.1.1.4)
;
H H 0.0000 0.0000
;
International Tables for Crystallography
(1992, Vol. C, Table 6.1.1.4)
;
Br Br -0.6763 1.2805
;
International Tables for Crystallography
(1992, Vol. C, Tables 4.2.6.8 and 6.1.1.4)
;
O O 0.0492 0.0322
;
International Tables for Crystallography
(1992, Vol. C, Tables 4.2.6.8 and 6.1.1.4)
;
S S 0.3331 0.5567
;
International Tables for Crystallography
(1992, Vol. C, Tables 4.2.6.8 and 6.1.1.4)
;

loop_
_geom_angle_atom_site_label_1
_geom_angle_atom_site_label_2
_geom_angle_atom_site_label_3
_geom_angle
_geom_angle_publ_flag
C19 S1 C22 90.2(6) yes
C6 O1 C11 108.7(10) yes
C2 O2 C24 117.6(11) yes
C4 O3 C23 117.5(10) yes
C2 C1 C6 114.9(13) yes
O2 C2 C1 122.3(13) yes
O2 C2 C3 114.1(13) yes
C1 C2 C3 123.6(13) yes
C2 C3 C4 117.6(13) yes
O3 C4 C3 123.0(13) yes
O3 C4 C5 116.5(12) yes
C3 C4 C5 120.5(13) yes
C4 C5 C6 117.6(12) yes
C4 C5 C7 130.9(13) yes
C6 C5 C7 111.3(13) yes
O1 C6 C1 123.1(13) yes
O1 C6 C5 111.3(12) yes
C1 C6 C5 125.5(15) yes
O4 C7 C5 113.0(13) yes
O4 C7 C8 104.6(9) yes
O4 C7 C11 114.5(10) yes
C5 C7 C8 118.4(11) yes
C5 C7 C11 100.3(10) yes
C8 C7 C11 106.2(12) yes
O5 C8 C7 110.7(10) yes
O5 C8 C9 110.1(11) yes
C7 C8 C9 102.7(10) yes
C8 C9 C10 103.5(10) yes
C8 C9 C12 114.4(11) yes
C10 C9 C12 115.1(13) yes
C9 C10 C11 103.7(11) yes
C9 C10 C18 114.7(10) yes
C11 C10 C18 117.0(11) yes
O1 C11 C7 106.0(10) yes
O1 C11 C10 109.2(12) yes
O1 C11 C19 108.2(10) yes
C7 C11 C10 104.3(10) yes
C7 C11 C19 114.3(13) yes
C10 C11 C19 114.3(12) yes
O6 C12 O7 119.8(15) yes
O6 C12 C9 117.2(14) yes
O7 C12 C9 123.0(13) yes
C14 C13 C18 120.5(14) yes
C13 C14 C15 122.1(14) yes
C14 C15 C16 118.0(15) yes
C15 C16 C17 121.7(14) yes
C16 C17 C18 120.4(13) yes
C10 C18 C13 123.1(12) yes
C10 C18 C17 119.8(12) yes
C13 C18 C17 117.1(13) yes
S1 C19 C11 116.9(9) yes
S1 C19 C20 112.2(11) yes
C11 C19 C20 130.7(12) yes
C19 C20 C21 111.8(12) yes
C20 C21 C22 112.1(12) yes
Br1 C22 S1 119.5(7) yes
Br1 C22 C21 126.8(10) yes
S1 C22 C21 113.6(10) yes
C7 O4 H4 109.472 no
C8 O5 H5 109.478 no
C12 O7 H7 109.474 no
C2 C1 H1 122.576 no
C6 C1 H1 122.571 no
C2 C3 H3 121.182 no
C4 C3 H3 121.179 no
O5 C8 H8 111.019 no
C7 C8 H8 111.028 no
C9 C8 H8 111.018 no
C8 C9 H9 107.850 no
C10 C9 H9 107.840 no
C12 C9 H9 107.833 no
C9 C10 H10 106.950 no
C11 C10 H10 106.964 no
C18 C10 H10 106.963 no
C14 C13 H13 119.741 no
C18 C13 H13 119.734 no
C13 C14 H14 118.933 no
C15 C14 H14 118.952 no
C14 C15 H15 120.989 no
C16 C15 H15 120.980 no
C15 C16 H16 119.150 no
C17 C16 H16 119.156 no
C16 C17 H17 119.777 no
C18 C17 H17 119.784 no
C19 C20 H20 124.106 no
C21 C20 H20 124.118 no
C20 C21 H21 123.922 no
C22 C21 H21 123.934 no
O3 C23 H23A 109.470 no
O3 C23 H23B 109.472 no
O3 C23 H23C 109.468 no
H23A C23 H23B 109.474 no
H23A C23 H23C 109.468 no
H23B C23 H23C 109.475 no
O2 C24 H24A 109.478 no
O2 C24 H24B 109.480 no
O2 C24 H24C 109.478 no
H24A C24 H24B 109.467 no
H24A C24 H24C 109.465 no
H24B C24 H24C 109.459 no

loop_
_geom_bond_atom_site_label_1
_geom_bond_atom_site_label_2
_geom_bond_distance
_geom_bond_publ_flag
Br1 C22 1.870(13) yes
S1 C19 1.750(13) yes
S1 C22 1.718(12) yes
O1 C6 1.388(19) yes
O1 C11 1.448(15) yes
O2 C2 1.380(17) yes
O2 C24 1.431(17) yes
O3 C4 1.364(17) yes
O3 C23 1.426(18) yes
O4 C7 1.420(17) yes
O5 C8 1.434(14) yes
O6 C12 1.339(17) yes
O7 C12 1.23(2) yes
O8 C25 1.441(17) yes
C1 C2 1.38(2) yes
C1 C6 1.379(19) yes
C2 C3 1.44(2) yes
C3 C4 1.396(19) yes
C4 C5 1.40(2) yes
C5 C6 1.40(2) yes
C5 C7 1.482(18) yes
C7 C8 1.53(2) yes
C7 C11 1.606(18) yes
C8 C9 1.546(19) yes
C9 C10 1.546(18) yes
C9 C12 1.50(3) yes
C10 C11 1.58(3) yes
C10 C18 1.505(18) yes
C11 C19 1.50(2) yes
C13 C14 1.39(3) yes
C13 C18 1.393(19) yes
C14 C15 1.36(3) yes
C15 C16 1.37(2) yes
C16 C17 1.39(2) yes
C17 C18 1.405(18) yes
C19 C20 1.357(19) yes
C20 C21 1.45(2) yes
C21 C22 1.344(18) yes
O4 H4 0.840 no
O5 H5 0.840 no
O7 H7 0.840 no
C1 H1 0.950 no
C3 H3 0.950 no
C8 H8 1.000 no
C9 H9 1.000 no
C10 H10 1.000 no
C13 H13 0.950 no
C14 H14 0.950 no
C15 H15 0.950 no
C16 H16 0.950 no
C17 H17 0.950 no
C20 H20 0.950 no
C21 H21 0.950 no
C23 H23A 0.980 no
C23 H23B 0.980 no
C23 H23C 0.980 no
C24 H24A 0.980 no
C24 H24B 0.980 no
C24 H24C 0.980 no

loop_
_geom_contact_atom_site_label_1
_geom_contact_atom_site_label_2
_geom_contact_distance
_geom_contact_publ_flag
_geom_contact_site_symmetry_2
S1 O1 2.760(9) no .
O1 O4 3.594(12) no .
O1 O5 3.501(12) no .
O1 C4 3.591(17) no .
O1 C8 3.374(15) no .
O1 C9 3.582(16) no .
O1 C17 3.549(19) no .
O1 C18 3.420(17) no .
O3 O4 3.051(12) no .
O3 C7 2.977(16) no .
O3 C8 3.435(18) no .
O4 O5 3.559(14) no .
O4 C4 3.147(15) no .
O4 C6 3.484(17) no .
O4 C9 3.04(2) no .
O4 C10 3.460(19) no .
O4 C19 2.839(16) no .
O4 C20 2.946(16) no .
O5 O7 3.147(14) no .
O5 C4 3.41(2) no .
O5 C5 2.802(18) no .
O5 C6 3.386(19) no .
O5 C10 2.947(14) no .
O5 C11 3.187(16) no .
O5 C12 2.913(16) no .
O6 C8 3.281(17) no .
O7 C8 3.300(19) no .
O7 C10 2.911(18) no .
O7 C18 3.377(17) no .
C1 C4 2.85(2) no .
C1 C24 2.780(19) no .
C2 C5 2.773(19) no .
C3 C6 2.75(3) no .
C3 C23 2.79(2) no .
C4 C8 3.42(2) no .
C5 C10 3.52(2) no .
C5 C19 3.345(18) no .
C6 C8 3.44(2) no .
C6 C10 3.48(2) no .
C6 C19 3.239(19) no .
C7 C20 3.287(18) no .
C9 C13 2.928(19) no .
C9 C19 3.42(2) no .
C10 C20 3.32(3) no .
C11 C17 3.25(3) no .
C12 C13 3.20(2) no .
C12 C18 3.17(2) no .
C13 C16 2.74(3) no .
C14 C17 2.74(2) no .
C15 C18 2.82(2) no .
C17 C19 3.33(3) no .
C18 C19 2.93(3) no .
C18 C20 3.36(3) no .
Br1 C25 3.388(15) no 3_764
O2 C21 3.198(17) no 1_656
O3 O5 3.331(12) no 4_564
O3 O8 3.574(13) no 4_565
O4 O5 2.727(12) no 4_564
O4 O6 3.505(12) no 4_564
O4 O8 2.660(16) no .
O4 C8 3.112(15) no 4_564
O4 C12 3.552(16) no 4_564
O4 C25 3.58(2) no .
O5 O3 3.331(12) no 4_565
O5 O4 2.727(12) no 4_565
O5 O8 2.788(12) no 1_556
O5 C8 3.506(16) no 4_565
O6 O4 3.505(12) no 4_565
O6 O7 2.637(15) no 4_564
O6 C20 3.546(16) no 4_565
O6 C23 3.535(19) no 1_455
O7 O6 2.637(15) no 4_565
O7 C8 3.582(14) no 4_565
O7 C9 3.321(16) no 4_565
O7 C12 3.43(2) no 4_565
O7 C20 3.527(18) no 1_556
O8 O3 3.574(13) no 4_564
O8 O4 2.660(16) no .
O8 O5 2.788(12) no 1_554
O8 C5 3.597(17) no .
O8 C7 3.58(2) no .
C1 C25 3.57(3) no 1_556
C5 O8 3.597(17) no .
C6 C25 3.58(3) no 1_556
C7 O8 3.58(2) no .
C8 O4 3.112(15) no 4_565
C8 O5 3.506(16) no 4_564
C8 O7 3.582(14) no 4_564
C9 O7 3.321(16) no 4_564
C12 O4 3.552(16) no 4_565
C12 O7 3.43(2) no 4_564
C17 C21 3.50(2) no 1_556
C20 O6 3.546(16) no 4_564
C20 O7 3.527(18) no 1_554
C21 O2 3.198(17) no 1_454
C21 C17 3.50(2) no 1_554
C21 C24 3.43(2) no 1_454
C23 O6 3.535(19) no 1_655
C24 C21 3.43(2) no 1_656
C24 C24 3.35(2) no 3_866
C25 Br1 3.388(15) no 3_764
C25 O4 3.58(2) no .
C25 C1 3.57(3) no 1_554
C25 C6 3.58(3) no 1_554
Br1 H21 3.0783 no .
S1 H17 3.3428 no .
S1 H20 3.5074 no .
S1 H21 3.4854 no .
O1 H1 2.6740 no .
O1 H10 2.4172 no .
O1 H17 3.0239 no .
O2 H1 2.6495 no .
O2 H3 2.5347 no .
O3 H3 2.6504 no .
O3 H5 3.0251 no .
O3 H8 3.2617 no .
O4 H8 2.3540 no .
O4 H9 2.7879 no .
O4 H20 2.6651 no .
O5 H7 2.9082 no .
O5 H9 3.2801 no .
O5 H10 2.6619 no .
O6 H7 2.9196 no .
O6 H8 3.1895 no .
O6 H9 2.5024 no .
O6 H13 3.1218 no .
O7 H9 3.1251 no .
O7 H10 2.6415 no .
O7 H13 3.4075 no .
C1 H3 3.3300 no .
C1 H24A 2.7034 no .
C1 H24C 2.7232 no .
C2 H24A 2.6331 no .
C2 H24B 3.2188 no .
C2 H24C 2.6471 no .
C3 H1 3.3473 no .
C3 H23A 2.7089 no .
C3 H23C 2.7232 no .
C4 H5 2.8912 no .
C4 H23A 2.6331 no .
C4 H23B 3.1982 no .
C4 H23C 2.6119 no .
C5 H1 3.3247 no .
C5 H3 3.2869 no .
C5 H4 3.1374 no .
C5 H5 2.6293 no .
C5 H8 3.1149 no .
C6 H5 3.3582 no .
C6 H10 3.3714 no .
C7 H5 2.6327 no .
C7 H9 2.6375 no .
C7 H10 2.9250 no .
C7 H20 3.2378 no .
C8 H4 2.3815 no .
C8 H7 3.1984 no .
C8 H10 2.6700 no .
C9 H4 2.7076 no .
C9 H5 3.1740 no .
C9 H7 2.3673 no .
C9 H13 2.5685 no .
C9 H20 3.3876 no .
C10 H4 3.3245 no .
C10 H7 2.4457 no .
C10 H8 3.3082 no .
C10 H13 2.7203 no .
C10 H17 2.6699 no .
C10 H20 3.3543 no .
C11 H4 2.7214 no .
C11 H8 3.3454 no .
C11 H9 2.7156 no .
C11 H17 3.1239 no .
C11 H20 2.8884 no .
C12 H8 2.8757 no .
C12 H10 2.7046 no .
C12 H13 2.7519 no .
C13 H7 3.5161 no .
C13 H9 2.7179 no .
C13 H10 3.1942 no .
C13 H15 3.2666 no .
C13 H17 3.2508 no .
C13 H20 3.4579 no .
C14 H16 3.1990 no .
C15 H13 3.2541 no .
C15 H17 3.2593 no .
C16 H14 3.1996 no .
C17 H10 2.6948 no .
C17 H13 3.2516 no .
C17 H15 3.2695 no .
C18 H7 2.9849 no .
C18 H9 2.7283 no .
C18 H14 3.2654 no .
C18 H16 3.2778 no .
C18 H20 3.4710 no .
C19 H4 2.8793 no .
C19 H9 3.2614 no .
C19 H10 3.3197 no .
C19 H17 3.3421 no .
C19 H21 3.2170 no .
C20 H4 2.6895 no .
C20 H9 3.2210 no .
C22 H20 3.2102 no .
C23 H3 2.4908 no .
C24 H1 2.4920 no .
H1 H24A 2.2799 no .
H1 H24B 3.4624 no .
H1 H24C 2.2746 no .
H3 H23A 2.2422 no .
H3 H23B 3.4604 no .
H3 H23C 2.3076 no .
H4 H8 2.3069 no .
H4 H9 2.2183 no .
H4 H20 2.1674 no .
H5 H8 2.2266 no .
H5 H10 3.3923 no .
H7 H9 3.2199 no .
H7 H10 1.9590 no .
H7 H13 3.5182 no .
H8 H9 2.3454 no .
H9 H10 2.8680 no .
H9 H13 2.1511 no .
H9 H20 2.6666 no .
H10 H13 3.4486 no .
H10 H17 2.6130 no .
H13 H14 2.3215 no .
H13 H20 3.2523 no .
H14 H15 2.3100 no .
H15 H16 2.3218 no .
H16 H17 2.3247 no .
H20 H21 2.5095 no .
Br1 H1 3.3331 no 3_765
Br1 H15 3.1581 no 3_664
Br1 H17 3.0917 no 1_554
Br1 H24A 3.4434 no 3_765
Br1 H24B 3.1574 no 1_454
O2 H21 2.7220 no 1_656
O3 H5 2.6723 no 4_564
O3 H23B 3.5300 no 4_565
O4 H5 2.6896 no 4_564
O4 H8 2.6588 no 4_564
O5 H4 2.6792 no 4_565
O5 H8 2.6650 no 4_565
O6 H4 2.6747 no 4_565
O6 H7 3.0238 no 4_564
O6 H9 2.6388 no 4_565
O6 H13 3.3608 no 4_565
O6 H20 2.5974 no 4_565
O6 H23A 3.4516 no 1_455
O6 H23A 3.5061 no 4_464
O6 H23C 2.9690 no 1_455
O7 H3 3.2388 no 1_455
O7 H4 3.2431 no 4_565
O7 H8 2.9446 no 4_565
O7 H9 2.7196 no 4_565
O7 H20 2.8900 no 1_556
O7 H21 3.3601 no 1_556
O8 H4 3.1735 no .
O8 H5 2.8070 no 1_554
O8 H8 3.1504 no 4_564
O8 H10 3.5856 no 1_554
O8 H14 3.1663 no 1_655
O8 H23B 3.2823 no 4_564
C3 H14 3.5478 no 1_655
C3 H23B 3.0775 no 4_565
C4 H23B 3.2520 no 4_565
C7 H5 3.5748 no 4_564
C8 H4 2.8639 no 4_565
C9 H4 3.3277 no 4_565
C10 H21 3.3051 no 1_556
C12 H4 2.8099 no 4_565
C12 H8 3.3818 no 4_565
C12 H9 2.9320 no 4_565
C12 H23C 3.4359 no 1_455
C13 H3 3.5713 no 1_455
C13 H23C 3.5888 no 1_455
C14 H3 3.5890 no 1_455
C14 H24A 3.2554 no 1_454
C15 H16 3.1281 no 3_665
C15 H24A 2.9508 no 1_454
C15 H24C 3.5284 no 3_765
C16 H15 3.5225 no 3_665
C16 H16 3.0381 no 3_665
C16 H21 3.3628 no 1_556
C16 H24A 3.5886 no 1_454
C16 H24C 3.5298 no 1_455
C16 H24C 3.1545 no 3_765
C17 H21 2.6825 no 1_556
C18 H21 2.9739 no 1_556
C20 H7 2.9557 no 1_554
C21 H7 3.0555 no 1_554
C21 H10 3.1275 no 1_554
C21 H17 3.2346 no 1_554
C21 H24B 2.7620 no 1_454
C22 H17 3.4592 no 1_554
C22 H24B 2.8492 no 1_454
C23 H5 3.2774 no 4_564
C23 H13 3.5569 no 4_665
C23 H23A 3.0929 no 4_564
C23 H23C 3.3112 no 4_565
C24 H21 3.1825 no 1_656
C24 H24A 3.1635 no 3_866
C24 H24B 3.0718 no 3_866
C24 H24C 3.2516 no 3_866
C25 H1 3.5748 no 1_554
C25 H14 2.9230 no 1_655
C25 H15 3.4418 no 1_655
H1 Br1 3.3331 no 3_765
H1 C25 3.5748 no 1_556
H3 O7 3.2388 no 1_655
H3 C13 3.5713 no 1_655
H3 C14 3.5890 no 1_655
H3 H7 3.5072 no 1_655
H3 H23B 3.0871 no 4_565
H3 H23C 3.5184 no 4_565
H4 O5 2.6792 no 4_564
H4 O6 2.6747 no 4_564
H4 O7 3.2431 no 4_564
H4 O8 3.1735 no .
H4 C8 2.8639 no 4_564
H4 C9 3.3277 no 4_564
H4 C12 2.8099 no 4_564
H4 H5 2.8911 no 4_564
H4 H7 3.4242 no 1_554
H4 H8 2.4655 no 4_564
H5 O3 2.6723 no 4_565
H5 O4 2.6896 no 4_565
H5 O8 2.8070 no 1_556
H5 C7 3.5748 no 4_565
H5 C23 3.2774 no 4_565
H5 H4 2.8911 no 4_565
H5 H8 2.9086 no 4_565
H5 H23B 2.8925 no 4_565
H7 O6 3.0238 no 4_565
H7 C20 2.9557 no 1_556
H7 C21 3.0555 no 1_556
H7 H3 3.5072 no 1_455
H7 H4 3.4242 no 1_556
H7 H8 3.0621 no 4_565
H7 H9 3.3924 no 4_565
H7 H20 2.4948 no 1_556
H7 H21 2.6838 no 1_556
H8 O4 2.6588 no 4_565
H8 O5 2.6650 no 4_564
H8 O7 2.9446 no 4_564
H8 O8 3.1504 no 4_565
H8 C12 3.3818 no 4_564
H8 H4 2.4655 no 4_565
H8 H5 2.9086 no 4_564
H8 H7 3.0621 no 4_564
H9 O6 2.6388 no 4_564
H9 O7 2.7196 no 4_564
H9 C12 2.9320 no 4_564
H9 H7 3.3924 no 4_564
H10 O8 3.5856 no 1_556
H10 C21 3.1275 no 1_556
H10 H21 2.6649 no 1_556
H13 O6 3.3608 no 4_564
H13 C23 3.5569 no 4_464
H13 H23A 2.9345 no 4_464
H13 H23B 3.3589 no 4_464
H13 H23C 3.1003 no 1_455
H14 O8 3.1663 no 1_455
H14 C3 3.5478 no 1_455
H14 C25 2.9230 no 1_455
H14 H23A 3.4556 no 4_464
H14 H23B 3.1445 no 4_464
H14 H23C 3.4948 no 1_455
H14 H24A 3.3405 no 1_454
H15 Br1 3.1581 no 3_664
H15 C16 3.5225 no 3_665
H15 C25 3.4418 no 1_455
H15 H16 2.6151 no 3_665
H15 H24A 2.8352 no 1_454
H15 H24C 3.3958 no 3_765
H16 C15 3.1281 no 3_665
H16 C16 3.0381 no 3_665
H16 H15 2.6151 no 3_665
H16 H16 2.4157 no 3_665
H16 H24C 3.3291 no 1_455
H16 H24C 2.6515 no 3_765
H17 Br1 3.0917 no 1_556
H17 C21 3.2346 no 1_556
H17 C22 3.4592 no 1_556
H17 H21 2.6116 no 1_556
H20 O6 2.5974 no 4_564
H20 O7 2.8900 no 1_554
H20 H7 2.4948 no 1_554
H21 O2 2.7220 no 1_454
H21 O7 3.3601 no 1_554
H21 C10 3.3051 no 1_554
H21 C16 3.3628 no 1_554
H21 C17 2.6825 no 1_554
H21 C18 2.9739 no 1_554
H21 C24 3.1825 no 1_454
H21 H7 2.6838 no 1_554
H21 H10 2.6649 no 1_554
H21 H17 2.6116 no 1_554
H21 H24B 2.7130 no 1_454
H23A O6 3.4516 no 1_655
H23A O6 3.5061 no 4_665
H23A C23 3.0929 no 4_565
H23A H13 2.9345 no 4_665
H23A H14 3.4556 no 4_665
H23A H23B 2.9724 no 4_565
H23A H23C 2.4264 no 4_565
H23B O3 3.5300 no 4_564
H23B O8 3.2823 no 4_565
H23B C3 3.0775 no 4_564
H23B C4 3.2520 no 4_564
H23B H3 3.0871 no 4_564
H23B H5 2.8925 no 4_564
H23B H13 3.3589 no 4_665
H23B H14 3.1445 no 4_665
H23B H23A 2.9724 no 4_564
H23C O6 2.9690 no 1_655
H23C C12 3.4359 no 1_655
H23C C13 3.5888 no 1_655
H23C C23 3.3112 no 4_564
H23C H3 3.5184 no 4_564
H23C H13 3.1003 no 1_655
H23C H14 3.4948 no 1_655
H23C H23A 2.4264 no 4_564
H24A Br1 3.4434 no 3_765
H24A C14 3.2554 no 1_656
H24A C15 2.9508 no 1_656
H24A C16 3.5886 no 1_656
H24A C24 3.1635 no 3_866
H24A H14 3.3405 no 1_656
H24A H15 2.8352 no 1_656
H24A H24A 3.2731 no 3_866
H24A H24B 2.7534 no 3_866
H24A H24C 2.9526 no 3_866
H24B Br1 3.1574 no 1_656
H24B C21 2.7620 no 1_656
H24B C22 2.8492 no 1_656
H24B C24 3.0718 no 3_866
H24B H21 2.7130 no 1_656
H24B H24A 2.7534 no 3_866
H24B H24B 3.0937 no 3_866
H24B H24C 2.8543 no 3_866
H24C C15 3.5284 no 3_765
H24C C16 3.5298 no 1_655
H24C C16 3.1545 no 3_765
H24C C24 3.2516 no 3_866
H24C H15 3.3958 no 3_765
H24C H16 3.3291 no 1_655
H24C H16 2.6515 no 3_765
H24C H24A 2.9526 no 3_866
H24C H24B 2.8543 no 3_866
H24C H24C 3.4416 no 3_866

loop_
_geom_torsion_atom_site_label_1
_geom_torsion_atom_site_label_2
_geom_torsion_atom_site_label_3
_geom_torsion_atom_site_label_4
_geom_torsion
_geom_torsion_publ_flag
C19 S1 C22 Br1 -178.1(10) no
C19 S1 C22 C21 0.2(11) no
C22 S1 C19 C11 176.4(11) no
C22 S1 C19 C20 0.6(11) no
C6 O1 C11 C7 -14.9(14) no
C6 O1 C11 C10 -126.8(11) no
C6 O1 C11 C19 108.2(12) no
C11 O1 C6 C1 -168.7(13) no
C11 O1 C6 C5 9.5(16) no
C24 O2 C2 C1 -1(2) no
C24 O2 C2 C3 176.8(12) no
C23 O3 C4 C3 5(2) no
C23 O3 C4 C5 -176.4(12) no
C2 C1 C6 O1 -178.0(14) no
C2 C1 C6 C5 4(3) no
C6 C1 C2 O2 177.6(14) no
C6 C1 C2 C3 0(3) no
O2 C2 C3 C4 179.7(11) no
C1 C2 C3 C4 -3(3) no
C2 C3 C4 O3 -179.9(13) no
C2 C3 C4 C5 1(2) no
O3 C4 C5 C6 -176.1(11) no
O3 C4 C5 C7 -2(3) no
C3 C4 C5 C6 3(2) no
C3 C4 C5 C7 177.1(13) no
C4 C5 C6 O1 176.0(13) no
C4 C5 C6 C1 -6(3) no
C4 C5 C7 O4 54(2) no
C4 C5 C7 C8 -69(2) no
C4 C5 C7 C11 176.3(15) no
C6 C5 C7 O4 -131.7(12) no
C6 C5 C7 C8 105.6(14) no
C6 C5 C7 C11 -9.3(15) no
C7 C5 C6 O1 0.7(18) no
C7 C5 C6 C1 178.9(13) no
O4 C7 C8 O5 -151.4(9) no
O4 C7 C8 C9 91.1(10) no
O4 C7 C11 O1 135.7(11) no
O4 C7 C11 C10 -109.0(12) no
O4 C7 C11 C19 16.6(16) no
C5 C7 C8 O5 -24.5(16) no
C5 C7 C8 C9 -142.0(11) no
C5 C7 C11 O1 14.3(14) no
C5 C7 C11 C10 129.6(10) no
C5 C7 C11 C19 -104.8(12) no
C8 C7 C11 O1 -109.5(11) no
C8 C7 C11 C10 5.8(11) no
C8 C7 C11 C19 131.4(10) no
C11 C7 C8 O5 87.1(11) no
C11 C7 C8 C9 -30.4(11) no
O5 C8 C9 C10 -73.6(11) no
O5 C8 C9 C12 52.3(13) no
C7 C8 C9 C10 44.3(11) no
C7 C8 C9 C12 170.3(9) no
C8 C9 C10 C11 -40.6(11) no
C8 C9 C10 C18 -169.3(10) no
C8 C9 C12 O6 86.8(13) no
C8 C9 C12 O7 -89.8(15) no
C10 C9 C12 O6 -153.5(10) no
C10 C9 C12 O7 29.8(17) no
C12 C9 C10 C11 -166.1(9) no
C12 C9 C10 C18 65.2(14) no
C9 C10 C11 O1 134.1(9) no
C9 C10 C11 C7 21.1(11) no
C9 C10 C11 C19 -104.5(10) no
C9 C10 C18 C13 10(2) no
C9 C10 C18 C17 -172.4(12) no
C11 C10 C18 C13 -111.7(14) no
C11 C10 C18 C17 65.8(17) no
C18 C10 C11 O1 -98.6(12) no
C18 C10 C11 C7 148.4(10) no
C18 C10 C11 C19 22.8(15) no
O1 C11 C19 S1 10.6(17) no
O1 C11 C19 C20 -174.4(14) no
C7 C11 C19 S1 128.5(11) no
C7 C11 C19 C20 -57(2) no
C10 C11 C19 S1 -111.3(12) no
C10 C11 C19 C20 64(2) no
C14 C13 C18 C10 -178.6(14) no
C14 C13 C18 C17 4(3) no
C18 C13 C14 C15 -3(3) no
C13 C14 C15 C16 -0(3) no
C14 C15 C16 C17 2(3) no
C15 C16 C17 C18 -2(3) no
C16 C17 C18 C10 -179.3(14) no
C16 C17 C18 C13 -2(3) no
S1 C19 C20 C21 -1.1(17) no
C11 C19 C20 C21 -176.3(15) no
C19 C20 C21 C22 1(2) no
C20 C21 C22 Br1 177.3(12) no
C20 C21 C22 S1 -0.8(19) no
